data_7026294
loop_
_publ_author_name
'van Jaarsveld, Nina A.'
'Liles, David C.'
'Lotz, Simon'

_publ_section_title
;
 Thiophene decorated with Fischer carbene ligands.
;
_journal_issue 25
_journal_name_full 'Dalton transactions (Cambridge, England : 2003)'
_journal_page_first 5777
_journal_page_last 5779
_journal_paper_doi 10.1039/c0dt00301h
_journal_volume 39
_journal_year 2010
_chemical_formula_moiety 'C24 H20 O12 S W2'
_chemical_formula_sum 'C24 H20 O12 S W2'
_chemical_formula_weight 900.16
_chemical_name_common
;
Octacarbonyl-(thiophene-2,3,4,5-tetra(ethoxymethylidenyl)-ditungsten(0)
;
_chemical_name_systematic
;
3,3,3,3,6,6,6,6-Octacarbonyl-2,4,5,7-tetraethoxy-3,6-ditungsta(0)
bi(cyclopentatrieno)[b,d]thiophene
;
_space_group_IT_number 2
_symmetry_cell_setting triclinic
_symmetry_space_group_name_Hall '-P 1'
_symmetry_space_group_name_H-M 'P -1'
_atom_sites_solution_hydrogens geom
_atom_sites_solution_primary direct
_atom_sites_solution_secondary difmap
_audit_creation_method SHELXL-97
_cell_angle_alpha 101.650(4)
_cell_angle_beta 100.894(4)
_cell_angle_gamma 95.156(4)
_cell_formula_units_Z 2
_cell_length_a 7.0967(17)
_cell_length_b 12.537(3)
_cell_length_c 17.225(4)
_cell_measurement_reflns_used 3725
_cell_measurement_temperature 293(2)
_cell_measurement_theta_max 25.805
_cell_measurement_theta_min 2.945
_cell_volume 1460.8(6)
_computing_cell_refinement 'SAINT (Bruker, 2001)'
_computing_data_collection 'SMART (Bruker, 2001)'
_computing_data_reduction SAINT
_computing_molecular_graphics ' ORTEP-3 for Windows (Farrugia, 1997), POV-Ray (The POV-Ray Team, 2004)'
_computing_publication_material SHELXL-97
_computing_structure_refinement 'SHELXTL and SHELXL-97 (Sheldrick, 1997)'
_computing_structure_solution 'SHELXTL (Bruker, 2001)'
_diffrn_ambient_temperature 293(2)
_diffrn_detector 'SMART 1000 CCD'
_diffrn_detector_area_resol_mean 8.3
_diffrn_measured_fraction_theta_full 0.970
_diffrn_measured_fraction_theta_max 0.871
_diffrn_measurement_device_type 'Bruker (Seimens) P4'
_diffrn_measurement_method '\f and \w scans'
_diffrn_radiation_monochromator graphite
_diffrn_radiation_source 'fine-focus sealed tube'
_diffrn_radiation_type MoK\a
_diffrn_radiation_wavelength 0.71073
_diffrn_reflns_av_R_equivalents 0.0269
_diffrn_reflns_av_sigmaI/netI 0.0533
_diffrn_reflns_limit_h_max 2
_diffrn_reflns_limit_h_min -8
_diffrn_reflns_limit_k_max 15
_diffrn_reflns_limit_k_min -15
_diffrn_reflns_limit_l_max 21
_diffrn_reflns_limit_l_min -20
_diffrn_reflns_number 6862
_diffrn_reflns_theta_full 25.00
_diffrn_reflns_theta_max 26.38
_diffrn_reflns_theta_min 2.66
_exptl_absorpt_coefficient_mu 7.997
_exptl_absorpt_correction_T_max 0.619
_exptl_absorpt_correction_T_min 0.336
_exptl_absorpt_correction_type multi-scan
_exptl_absorpt_process_details 'SADABS (Bruker, 2001)'
_exptl_crystal_colour purple-black
_exptl_crystal_density_diffrn 2.047
_exptl_crystal_density_method 'not measured'
_exptl_crystal_description block
_exptl_crystal_F_000 848
_exptl_crystal_size_max 0.24
_exptl_crystal_size_mid 0.09
_exptl_crystal_size_min 0.06
_refine_diff_density_max 2.418
_refine_diff_density_min -1.881
_refine_diff_density_rms 0.220
_refine_ls_extinction_method none
_refine_ls_goodness_of_fit_ref 1.350
_refine_ls_hydrogen_treatment constr
_refine_ls_matrix_type full
_refine_ls_number_parameters 355
_refine_ls_number_reflns 5216
_refine_ls_number_restraints 0
_refine_ls_restrained_S_all 1.350
_refine_ls_R_factor_all 0.0824
_refine_ls_R_factor_gt 0.0535
_refine_ls_shift/su_max 0.001
_refine_ls_shift/su_mean 0.000
_refine_ls_structure_factor_coef Fsqd
_refine_ls_weighting_details 'calc w=1/[\s^2^(Fo^2^)+(0.0545P)^2^+2.3181P] where P=(Fo^2^+2Fc^2^)/3'
_refine_ls_weighting_scheme calc
_refine_ls_wR_factor_gt 0.1218
_refine_ls_wR_factor_ref 0.1379
_reflns_number_gt 3837
_reflns_number_total 5216
_reflns_threshold_expression >2\s(I)
_cod_data_source_file c0dt00329h.txt
_cod_data_source_block nvj13_p-1
_cod_database_code 7026294

loop_
_symmetry_equiv_pos_as_xyz
'x, y, z'
'-x, -y, -z'

loop_
_atom_site_label
_atom_site_type_symbol
_atom_site_fract_x
_atom_site_fract_y
_atom_site_fract_z
_atom_site_U_iso_or_equiv
_atom_site_adp_type
_atom_site_occupancy
_atom_site_symmetry_multiplicity
_atom_site_calc_flag
_atom_site_refinement_flags
W1 W -0.11025(7) -0.12051(3) 0.31731(3) 0.03722(17) Uani 1 1 d .
C1 C -0.1894(18) -0.1138(9) 0.4270(7) 0.043(3) Uani 1 1 d .
O1 O -0.2291(16) -0.1182(8) 0.4870(6) 0.066(3) Uani 1 1 d .
C2 C -0.128(2) -0.2838(10) 0.3116(7) 0.048(3) Uani 1 1 d .
O2 O -0.1394(19) -0.3758(8) 0.3095(6) 0.080(3) Uani 1 1 d .
C3 C 0.182(2) -0.1001(10) 0.3696(8) 0.048(3) Uani 1 1 d .
O3 O 0.3407(16) -0.0885(9) 0.3990(7) 0.072(3) Uani 1 1 d .
C4 C -0.396(2) -0.1414(12) 0.2598(9) 0.059(4) Uani 1 1 d .
O4 O -0.5536(18) -0.1541(12) 0.2262(7) 0.106(5) Uani 1 1 d .
C5 C -0.0217(16) -0.1188(8) 0.2056(6) 0.033(2) Uani 1 1 d .
O5 O -0.0099(13) -0.1883(6) 0.1407(5) 0.047(2) Uani 1 1 d .
C6 C -0.0759(17) 0.0549(9) 0.3173(6) 0.035(2) Uani 1 1 d .
O6 O -0.1370(14) 0.1418(6) 0.3554(5) 0.051(2) Uani 1 1 d .
C7 C -0.055(2) -0.3040(9) 0.1334(8) 0.061(4) Uani 1 1 d .
H7A H -0.1893 -0.3210 0.1366 0.073 Uiso 1 1 calc R
H7B H 0.0263 -0.3266 0.1774 0.073 Uiso 1 1 calc R
C8 C -0.023(3) -0.3644(12) 0.0535(9) 0.089(6) Uani 1 1 d .
H8A H -0.0827 -0.3313 0.0111 0.134 Uiso 1 1 calc R
H8B H -0.0792 -0.4399 0.0430 0.134 Uiso 1 1 calc R
H8C H 0.1134 -0.3609 0.0552 0.134 Uiso 1 1 calc R
C9 C -0.256(2) 0.1306(12) 0.4133(9) 0.065(4) Uani 1 1 d .
H9A H -0.3369 0.0599 0.3954 0.078 Uiso 1 1 calc R
H9B H -0.1732 0.1319 0.4653 0.078 Uiso 1 1 calc R
C10 C -0.372(5) 0.212(2) 0.4230(19) 0.187(16) Uani 1 1 d .
H10A H -0.2950 0.2821 0.4330 0.281 Uiso 1 1 calc R
H10B H -0.4313 0.2077 0.4682 0.281 Uiso 1 1 calc R
H10C H -0.4705 0.2023 0.3747 0.281 Uiso 1 1 calc R
W2 W 0.32427(7) 0.40392(4) 0.22195(3) 0.04086(17) Uani 1 1 d .
C11 C 0.345(2) 0.5526(12) 0.3005(9) 0.060(4) Uani 1 1 d .
O11 O 0.359(2) 0.6386(8) 0.3404(7) 0.090(4) Uani 1 1 d .
C12 C 0.426(2) 0.4943(10) 0.1514(8) 0.053(3) Uani 1 1 d .
O12 O 0.4827(18) 0.5497(9) 0.1125(7) 0.083(3) Uani 1 1 d .
C13 C 0.044(2) 0.4165(11) 0.1709(8) 0.051(3) Uani 1 1 d .
O13 O -0.1094(18) 0.4225(10) 0.1413(7) 0.085(3) Uani 1 1 d .
C14 C 0.602(2) 0.3871(10) 0.2748(8) 0.049(3) Uani 1 1 d .
O14 O 0.7538(17) 0.3767(9) 0.3031(7) 0.081(3) Uani 1 1 d .
C15 C 0.2999(19) 0.2455(10) 0.1439(7) 0.044(3) Uani 1 1 d .
O15 O 0.3548(14) 0.1975(7) 0.0774(5) 0.058(2) Uani 1 1 d .
C16 C 0.1962(16) 0.2970(8) 0.2895(6) 0.035(3) Uani 1 1 d .
O16 O 0.1653(13) 0.3076(6) 0.3632(5) 0.045(2) Uani 1 1 d .
C17 C 0.480(3) 0.2628(13) 0.0415(11) 0.086(6) Uani 1 1 d .
H17A H 0.5824 0.3092 0.0831 0.103 Uiso 1 1 calc R
H17B H 0.4061 0.3090 0.0119 0.103 Uiso 1 1 calc R
C18 C 0.560(5) 0.182(2) -0.014(2) 0.22(2) Uani 1 1 d .
H18A H 0.4578 0.1263 -0.0460 0.328 Uiso 1 1 calc R
H18B H 0.6552 0.1487 0.0173 0.328 Uiso 1 1 calc R
H18C H 0.6195 0.2184 -0.0488 0.328 Uiso 1 1 calc R
C19 C 0.221(2) 0.4156(10) 0.4187(8) 0.060(4) Uani 1 1 d .
H19A H 0.1353 0.4669 0.4022 0.072 Uiso 1 1 calc R
H19B H 0.3525 0.4443 0.4193 0.072 Uiso 1 1 calc R
C20 C 0.203(3) 0.3987(13) 0.5011(9) 0.094(6) Uani 1 1 d .
H20A H 0.0738 0.3663 0.4987 0.142 Uiso 1 1 calc R
H20B H 0.2311 0.4683 0.5393 0.142 Uiso 1 1 calc R
H20C H 0.2932 0.3509 0.5178 0.142 Uiso 1 1 calc R
S1 S 0.1498(6) 0.0224(2) 0.12204(19) 0.0509(9) Uani 1 1 d .
C21 C 0.0448(17) -0.0076(8) 0.1979(7) 0.037(3) Uani 1 1 d .
C22 C 0.0341(18) 0.0836(9) 0.2587(7) 0.039(3) Uani 1 1 d .
C23 C 0.1297(17) 0.1811(8) 0.2428(7) 0.037(3) Uani 1 1 d .
C24 C 0.196(2) 0.1603(9) 0.1715(7) 0.047(3) Uani 1 1 d .

loop_
_atom_site_aniso_label
_atom_site_aniso_U_11
_atom_site_aniso_U_22
_atom_site_aniso_U_33
_atom_site_aniso_U_23
_atom_site_aniso_U_13
_atom_site_aniso_U_12
W1 0.0421(3) 0.0328(3) 0.0370(3) 0.00693(19) 0.0116(2) 0.0015(2)
C1 0.042(8) 0.043(7) 0.044(7) 0.006(5) 0.011(6) 0.003(5)
O1 0.076(8) 0.080(7) 0.049(6) 0.017(5) 0.030(5) 0.012(5)
C2 0.061(9) 0.045(7) 0.036(7) 0.005(5) 0.018(6) -0.008(6)
O2 0.128(11) 0.039(6) 0.080(7) 0.016(5) 0.037(7) 0.003(6)
C3 0.035(8) 0.049(7) 0.061(8) 0.009(6) 0.015(6) 0.011(6)
O3 0.044(7) 0.086(8) 0.081(7) 0.008(6) 0.010(5) 0.013(5)
C4 0.037(9) 0.074(10) 0.064(9) 0.009(7) 0.013(7) 0.006(7)
O4 0.048(9) 0.169(14) 0.085(9) 0.013(9) 0.001(7) -0.002(8)
C5 0.030 0.026(5) 0.034(6) -0.004(4) 0.003(5) -0.005(4)
O5 0.046(6) 0.043(5) 0.050(5) 0.008(4) 0.014(4) -0.012(4)
C6 0.039(7) 0.041(6) 0.028(6) 0.006(5) 0.009(5) 0.011(5)
O6 0.067(7) 0.044(5) 0.051(5) 0.011(4) 0.029(5) 0.014(4)
C7 0.105(13) 0.030(6) 0.050(8) 0.004(6) 0.028(8) 0.013(7)
C8 0.16(2) 0.045(8) 0.064(10) -0.005(7) 0.050(11) 0.002(10)
C9 0.071(11) 0.068(9) 0.076(10) 0.023(8) 0.049(9) 0.026(8)
C10 0.22(3) 0.21(3) 0.27(3) 0.18(3) 0.21(3) 0.17(3)
W2 0.0425(3) 0.0338(3) 0.0458(3) 0.0097(2) 0.0096(2) 0.0002(2)
C11 0.059(10) 0.054(9) 0.062(9) 0.012(7) 0.002(7) 0.006(7)
O11 0.125(11) 0.038(6) 0.095(9) -0.006(6) 0.016(7) 0.011(6)
C12 0.047(9) 0.039(7) 0.072(9) 0.012(6) 0.015(7) -0.009(6)
O12 0.090(9) 0.073(7) 0.102(9) 0.050(7) 0.037(7) 0.000(6)
C13 0.042(9) 0.054(8) 0.060(8) 0.023(6) 0.010(7) 0.005(6)
O13 0.057(8) 0.107(9) 0.094(9) 0.043(7) 0.002(6) 0.004(6)
C14 0.057(10) 0.035(7) 0.056(8) 0.016(6) 0.007(7) 0.010(6)
O14 0.051(8) 0.088(8) 0.109(9) 0.044(7) 0.001(6) 0.010(6)
C15 0.047(8) 0.046(7) 0.042(7) 0.016(6) 0.012(6) 0.004(6)
O15 0.068(7) 0.057(5) 0.054(6) 0.010(4) 0.033(5) -0.002(5)
C16 0.033(7) 0.033(6) 0.036(6) 0.000(5) 0.004(5) 0.007(5)
O16 0.050(6) 0.046(5) 0.035(4) 0.002(4) 0.012(4) 0.003(4)
C17 0.116(16) 0.063(10) 0.089(12) 0.018(9) 0.060(11) -0.014(9)
C18 0.25(4) 0.13(2) 0.29(4) -0.04(2) 0.24(4) -0.05(2)
C19 0.075(11) 0.046(7) 0.054(8) -0.003(6) 0.027(7) -0.008(7)
C20 0.16(2) 0.063(10) 0.046(9) -0.011(7) 0.024(10) 0.005(11)
S1 0.076(3) 0.0353(15) 0.0434(17) 0.0018(13) 0.0294(17) 0.0003(15)
C21 0.039(7) 0.027(5) 0.041(6) 0.003(5) 0.009(5) -0.010(5)
C22 0.044(8) 0.039(6) 0.036(6) 0.005(5) 0.014(5) 0.013(5)
C23 0.035(7) 0.034(6) 0.044(7) 0.010(5) 0.016(5) 0.009(5)
C24 0.056(9) 0.034(6) 0.048(7) 0.005(5) 0.016(6) 0.001(6)

loop_
_atom_type_symbol
_atom_type_description
_atom_type_scat_dispersion_real
_atom_type_scat_dispersion_imag
_atom_type_scat_source
C C 0.0033 0.0016 'International Tables Vol C Tables 4.2.6.8 and 6.1.1.4'
H H 0.0000 0.0000 'International Tables Vol C Tables 4.2.6.8 and 6.1.1.4'
O O 0.0106 0.0060 'International Tables Vol C Tables 4.2.6.8 and 6.1.1.4'
S S 0.1246 0.1234 'International Tables Vol C Tables 4.2.6.8 and 6.1.1.4'
W W -0.8490 6.8722 'International Tables Vol C Tables 4.2.6.8 and 6.1.1.4'

loop_
_geom_angle_atom_site_label_1
_geom_angle_atom_site_label_2
_geom_angle_atom_site_label_3
_geom_angle
C2 W1 C4 89.6(6)
C2 W1 C1 84.1(5)
C4 W1 C1 90.3(5)
C2 W1 C3 90.6(5)
C4 W1 C3 177.1(5)
C1 W1 C3 92.7(5)
C2 W1 C5 98.6(4)
C4 W1 C5 90.9(5)
C1 W1 C5 177.1(4)
C3 W1 C5 86.1(5)
C2 W1 C6 175.6(4)
C4 W1 C6 92.3(5)
C1 W1 C6 99.8(4)
C3 W1 C6 87.3(5)
C5 W1 C6 77.5(4)
O1 C1 W1 174.6(11)
O2 C2 W1 178.7(11)
O3 C3 W1 179.2(12)
O4 C4 W1 178.5(14)
O5 C5 C21 108.5(9)
O5 C5 W1 138.4(8)
C21 C5 W1 113.1(7)
C5 O5 C7 120.7(9)
O6 C6 C22 110.7(9)
O6 C6 W1 135.2(8)
C22 C6 W1 114.1(7)
C6 O6 C9 119.5(10)
O5 C7 C8 109.2(11)
O5 C7 H7A 109.8
C8 C7 H7A 109.8
O5 C7 H7B 109.8
C8 C7 H7B 109.8
H7A C7 H7B 108.3
C7 C8 H8A 109.5
C7 C8 H8B 109.5
H8A C8 H8B 109.5
C7 C8 H8C 109.5
H8A C8 H8C 109.5
H8B C8 H8C 109.5
C10 C9 O6 112.9(13)
C10 C9 H9A 109.0
O6 C9 H9A 109.0
C10 C9 H9B 109.0
O6 C9 H9B 109.0
H9A C9 H9B 107.8
C9 C10 H10A 109.5
C9 C10 H10B 109.5
H10A C10 H10B 109.5
C9 C10 H10C 109.5
H10A C10 H10C 109.5
H10B C10 H10C 109.5
C12 W2 C11 83.9(6)
C12 W2 C13 91.2(5)
C11 W2 C13 90.6(6)
C12 W2 C14 90.7(5)
C11 W2 C14 90.1(5)
C13 W2 C14 178.1(5)
C12 W2 C15 98.5(5)
C11 W2 C15 177.6(5)
C13 W2 C15 89.8(5)
C14 W2 C15 89.5(5)
C12 W2 C16 175.1(5)
C11 W2 C16 99.8(5)
C13 W2 C16 85.5(5)
C14 W2 C16 92.6(5)
C15 W2 C16 77.9(4)
O11 C11 W2 175.6(13)
O12 C12 W2 177.5(12)
O13 C13 W2 178.7(14)
O14 C14 W2 179.1(14)
O15 C15 C24 107.4(10)
O15 C15 W2 139.9(8)
C24 C15 W2 112.6(8)
C15 O15 C17 118.9(10)
O16 C16 C23 109.6(9)
O16 C16 W2 135.9(7)
C23 C16 W2 114.4(7)
C16 O16 C19 118.1(9)
O15 C17 C18 105.1(14)
O15 C17 H17A 110.7
C18 C17 H17A 110.7
O15 C17 H17B 110.7
C18 C17 H17B 110.7
H17A C17 H17B 108.8
C17 C18 H18A 109.5
C17 C18 H18B 109.5
H18A C18 H18B 109.5
C17 C18 H18C 109.5
H18A C18 H18C 109.5
H18B C18 H18C 109.5
O16 C19 C20 106.3(11)
O16 C19 H19A 110.5
C20 C19 H19A 110.5
O16 C19 H19B 110.5
C20 C19 H19B 110.5
H19A C19 H19B 108.7
C19 C20 H20A 109.5
C19 C20 H20B 109.5
H20A C20 H20B 109.5
C19 C20 H20C 109.5
H20A C20 H20C 109.5
H20B C20 H20C 109.5
C21 S1 C24 90.1(5)
C22 C21 C5 119.6(10)
C22 C21 S1 115.0(8)
C5 C21 S1 125.3(8)
C21 C22 C23 109.1(9)
C21 C22 C6 112.8(10)
C23 C22 C6 138.0(10)
C24 C23 C22 112.7(10)
C24 C23 C16 111.4(9)
C22 C23 C16 135.4(10)
C23 C24 C15 122.5(10)
C23 C24 S1 112.9(9)
C15 C24 S1 124.5(9)

loop_
_geom_bond_atom_site_label_1
_geom_bond_atom_site_label_2
_geom_bond_distance
W1 C2 2.021(13)
W1 C4 2.048(15)
W1 C1 2.059(12)
W1 C3 2.067(14)
W1 C5 2.137(11)
W1 C6 2.191(11)
C1 O1 1.131(14)
C2 O2 1.141(14)
C3 O3 1.130(16)
C4 O4 1.140(17)
C5 O5 1.293(12)
C5 C21 1.472(14)
O5 C7 1.432(14)
C6 O6 1.307(13)
C6 C22 1.467(15)
O6 C9 1.443(15)
C7 C8 1.500(17)
C7 H7A 0.9700
C7 H7B 0.9700
C8 H8A 0.9600
C8 H8B 0.9600
C8 H8C 0.9600
C9 C10 1.37(2)
C9 H9A 0.9700
C9 H9B 0.9700
C10 H10A 0.9600
C10 H10B 0.9600
C10 H10C 0.9600
W2 C12 2.005(13)
W2 C11 2.045(15)
W2 C13 2.049(14)
W2 C14 2.056(15)
W2 C15 2.134(12)
W2 C16 2.189(11)
C11 O11 1.140(15)
C12 O12 1.154(15)
C13 O13 1.129(16)
C14 O14 1.127(16)
C15 O15 1.327(14)
C15 C24 1.451(16)
O15 C17 1.455(15)
C16 O16 1.310(13)
C16 C23 1.497(14)
O16 C19 1.463(14)
C17 C18 1.48(2)
C17 H17A 0.9700
C17 H17B 0.9700
C18 H18A 0.9600
C18 H18B 0.9600
C18 H18C 0.9600
C19 C20 1.501(18)
C19 H19A 0.9700
C19 H19B 0.9700
C20 H20A 0.9600
C20 H20B 0.9600
C20 H20C 0.9600
S1 C21 1.708(11)
S1 C24 1.738(11)
C21 C22 1.404(15)
C22 C23 1.444(16)
C23 C24 1.382(16)

loop_
_geom_torsion_atom_site_label_1
_geom_torsion_atom_site_label_2
_geom_torsion_atom_site_label_3
_geom_torsion_atom_site_label_4
_geom_torsion
C2 W1 C5 O5 12.7(13)
C4 W1 C5 O5 -77.0(13)
C3 W1 C5 O5 102.8(13)
C6 W1 C5 O5 -169.1(13)
C2 W1 C5 C21 -167.9(9)
C4 W1 C5 C21 102.4(9)
C3 W1 C5 C21 -77.9(8)
C6 W1 C5 C21 10.3(8)
C21 C5 O5 C7 176.5(11)
W1 C5 O5 C7 -4.1(19)
C4 W1 C6 O6 70.5(12)
C1 W1 C6 O6 -20.1(13)
C3 W1 C6 O6 -112.4(12)
C5 W1 C6 O6 161.0(13)
C4 W1 C6 C22 -106.2(9)
C1 W1 C6 C22 163.1(9)
C3 W1 C6 C22 70.9(9)
C5 W1 C6 C22 -15.8(8)
C22 C6 O6 C9 177.2(12)
W1 C6 O6 C9 0.4(19)
C5 O5 C7 C8 -178.2(13)
C6 O6 C9 C10 -155(2)
C12 W2 C15 O15 12.6(16)
C13 W2 C15 O15 103.8(15)
C14 W2 C15 O15 -78.0(15)
C16 W2 C15 O15 -170.8(16)
C12 W2 C15 C24 -169.7(10)
C13 W2 C15 C24 -78.5(10)
C14 W2 C15 C24 99.7(10)
C16 W2 C15 C24 6.9(9)
C24 C15 O15 C17 -173.8(13)
W2 C15 O15 C17 4(2)
C11 W2 C16 O16 -11.4(12)
C13 W2 C16 O16 -101.2(12)
C14 W2 C16 O16 79.1(12)
C15 W2 C16 O16 168.0(12)
C11 W2 C16 C23 170.5(8)
C14 W2 C16 C23 -98.9(8)
C15 W2 C16 C23 -10.0(8)
C23 C16 O16 C19 -180.0(11)
W2 C16 O16 C19 1.9(17)
C15 O15 C17 C18 163(2)
C16 O16 C19 C20 -170.0(13)
O5 C5 C21 C22 175.9(11)
W1 C5 C21 C22 -3.6(14)
O5 C5 C21 S1 -8.0(14)
W1 C5 C21 S1 172.4(7)
C24 S1 C21 C22 2.7(10)
C24 S1 C21 C5 -173.5(11)
C5 C21 C22 C23 172.7(10)
S1 C21 C22 C23 -3.8(14)
C5 C21 C22 C6 -9.8(16)
S1 C21 C22 C6 173.7(9)
O6 C6 C22 C21 -159.1(10)
W1 C6 C22 C21 18.4(13)
O6 C6 C22 C23 17(2)
W1 C6 C22 C23 -165.2(13)
C21 C22 C23 C24 3.1(15)
C6 C22 C23 C24 -173.4(14)
C21 C22 C23 C16 -167.8(12)
C6 C22 C23 C16 16(3)
O16 C16 C23 C24 -167.3(10)
W2 C16 C23 C24 11.3(13)
O16 C16 C23 C22 3.7(19)
W2 C16 C23 C22 -177.8(12)
C22 C23 C24 C15 -178.7(12)
C16 C23 C24 C15 -5.6(17)
C22 C23 C24 S1 -1.2(15)
C16 C23 C24 S1 171.9(8)
O15 C15 C24 C23 175.5(12)
W2 C15 C24 C23 -2.9(17)
O15 C15 C24 S1 -1.7(16)
W2 C15 C24 S1 179.8(7)
C21 S1 C24 C23 -0.8(11)
C21 S1 C24 C15 176.7(12)
